data_2201968
loop_
_publ_author_name
'Li, Xing'
'Bi, Wenhua'
'Yuan Daqiang'
'Zhou Youfu'
'Cao, Rong'

_publ_section_title
;
 Hexaaquacobalt(II) bis(4-hydroxyisophthalate) tetrahydrate
;
_journal_issue 5
_journal_name_full 'Acta Crystallographica Section E'
_journal_page_first m294
_journal_page_last m296
_journal_paper_doi 10.1107/S1600536803008894
_journal_volume 59
_journal_year 2003
_chemical_formula_iupac '[Co (C8 H5 O5)2 (H2 O)6], 4H2 O'
_chemical_formula_moiety 'H12 Co O6, 2C8 H5 O5, 4(H2 O)'
_chemical_formula_sum 'C16 H30 Co O20'
_chemical_formula_weight 601.33
_chemical_name_systematic
;
Hexaaquabis(4-hydroxyisophthalato)cobalt(II) tetrahydrate
;
_space_group_IT_number 2
_symmetry_cell_setting triclinic
_symmetry_space_group_name_Hall '-P 1'
_symmetry_space_group_name_H-M 'P -1'
_atom_sites_solution_hydrogens geom
_atom_sites_solution_primary direct
_atom_sites_solution_secondary difmap
_audit_creation_method SHELXL-97
_cell_angle_alpha 92.0880(10)
_cell_angle_beta 91.4240(10)
_cell_angle_gamma 90.5480(10)
_cell_formula_units_Z 1
_cell_length_a 7.1863(6)
_cell_length_b 8.5173(7)
_cell_length_c 9.8959(7)
_cell_measurement_reflns_used 34
_cell_measurement_temperature 293(2)
_cell_measurement_theta_max 25.04
_cell_measurement_theta_min 2.06
_cell_volume 605.08(8)
_computing_cell_refinement SMART
_computing_data_collection 'SMART (Siemens, 1996)'
_computing_data_reduction 'SAINT (Siemens, 1994'
_computing_molecular_graphics 'ORTEP-3 (Farrugia, 1997) and ORTEPIII (Burnett & Johnson, 1996)'
_computing_publication_material SHELXTL
_computing_structure_refinement SHELXTL
_computing_structure_solution 'SHELXTL (Siemens, 1994)'
_diffrn_ambient_temperature 293(2)
_diffrn_measured_fraction_theta_full 0.969
_diffrn_measured_fraction_theta_max 0.969
_diffrn_measurement_device_type 'Siemens SMART CCD area-detector'
_diffrn_measurement_method '\f and \w'
_diffrn_radiation_monochromator graphite
_diffrn_radiation_source 'fine-focus sealed tube'
_diffrn_radiation_type MoK\a
_diffrn_radiation_wavelength 0.71073
_diffrn_reflns_av_R_equivalents 0.0187
_diffrn_reflns_av_sigmaI/netI 0.0372
_diffrn_reflns_limit_h_max 8
_diffrn_reflns_limit_h_min -7
_diffrn_reflns_limit_k_max 10
_diffrn_reflns_limit_k_min -10
_diffrn_reflns_limit_l_max 11
_diffrn_reflns_limit_l_min -11
_diffrn_reflns_number 3102
_diffrn_reflns_theta_full 25.04
_diffrn_reflns_theta_max 25.04
_diffrn_reflns_theta_min 2.06
_diffrn_standards_decay_% 0
_diffrn_standards_interval_count 0
_diffrn_standards_interval_time 0
_diffrn_standards_number 0
_exptl_absorpt_coefficient_mu 0.804
_exptl_absorpt_correction_T_max 0.923
_exptl_absorpt_correction_T_min 0.857
_exptl_absorpt_correction_type empirical
_exptl_absorpt_process_details '(SADABS; Sheldrick, 1996)'
_exptl_crystal_colour red
_exptl_crystal_density_diffrn 1.650
_exptl_crystal_density_method 'not measured'
_exptl_crystal_description block
_exptl_crystal_F_000 313
_exptl_crystal_size_max .28
_exptl_crystal_size_mid .16
_exptl_crystal_size_min .10
_refine_diff_density_max 0.541
_refine_diff_density_min -0.425
_refine_ls_extinction_method none
_refine_ls_goodness_of_fit_ref 1.066
_refine_ls_hydrogen_treatment mixed
_refine_ls_matrix_type full
_refine_ls_number_parameters 203
_refine_ls_number_reflns 2076
_refine_ls_number_restraints 14
_refine_ls_restrained_S_all 1.063
_refine_ls_R_factor_all 0.0411
_refine_ls_R_factor_gt 0.0351
_refine_ls_shift/su_max <0.001
_refine_ls_shift/su_mean 0.000
_refine_ls_structure_factor_coef Fsqd
_refine_ls_weighting_details 'calc w = 1/[\s^2^(Fo^2^)+(0.0524P)^2^+0.2322P] where P = (Fo^2^+2Fc^2^)/3'
_refine_ls_weighting_scheme calc
_refine_ls_wR_factor_gt 0.0909
_refine_ls_wR_factor_ref 0.0953
_reflns_number_gt 1847
_reflns_number_total 2076
_reflns_threshold_expression I>2\s(I)
_cod_data_source_file dn6066.cif
_cod_data_source_block I
_cod_database_code 2201968
_cod_database_fobs_code 2201968

loop_
_symmetry_equiv_pos_as_xyz
'x, y, z'
'-x, -y, -z'

loop_
_atom_site_label
_atom_site_fract_x
_atom_site_fract_y
_atom_site_fract_z
_atom_site_U_iso_or_equiv
_atom_site_adp_type
_atom_site_calc_flag
_atom_site_refinement_flags
_atom_site_occupancy
_atom_site_disorder_assembly
_atom_site_disorder_group
_atom_site_type_symbol
Co 0.5000 0.5000 1.0000 0.02648(16) Uani d S 1 . . Co
O1 0.1015(3) -0.3432(2) 0.40678(18) 0.0401(5) Uani d . 1 . . O
H1 0.0397 -0.4247 0.4009 0.060 Uiso calc R 1 . . H
OW1 0.2519(3) -0.1236(3) 0.1004(2) 0.0565(6) Uani d D 1 . . O
HW1A 0.254(5) -0.034(3) 0.142(4) 0.085 Uiso d D 1 . . H
HW1B 0.159(4) -0.124(4) 0.046(3) 0.085 Uiso d D 1 . . H
O2 0.0788(3) -0.3815(2) 0.62732(18) 0.0409(5) Uani d . 1 . . O
OW2 -0.0166(3) -0.2883(3) -0.0519(2) 0.0469(5) Uani d D 1 . . O
HW2A -0.078(4) -0.342(4) 0.001(3) 0.070 Uiso d D 1 . . H
HW2B -0.086(4) -0.259(4) -0.115(2) 0.070 Uiso d D 1 . . H
O3 0.3804(3) 0.3555(2) 0.38148(18) 0.0393(5) Uani d . 1 . . O
O4 0.2847(3) 0.16327(19) 0.23697(16) 0.0339(4) Uani d . 1 . . O
O5 0.3719(3) 0.3212(2) 0.63382(18) 0.0416(5) Uani d . 1 . . O
H5 0.3883 0.3660 0.5631 0.062 Uiso calc R 1 . . H
O6 0.4793(3) 0.2650(2) 1.0299(2) 0.0407(5) Uani d D 1 . . O
H6A 0.556(4) 0.202(3) 0.996(3) 0.061 Uiso d D 1 . . H
H6B 0.438(4) 0.227(3) 1.101(2) 0.061 Uiso d D 1 . . H
O7 0.2503(3) 0.4795(2) 0.87847(18) 0.0393(4) Uani d D 1 . . O
H7A 0.259(5) 0.449(4) 0.7975(15) 0.059 Uiso d D 1 . . H
H7B 0.181(5) 0.553(4) 0.888(3) 0.059 Uiso d D 1 . . H
O8 0.3296(3) 0.5436(2) 1.16465(17) 0.0340(4) Uani d D 1 . . O
H8A 0.301(4) 0.6371(15) 1.181(3) 0.051 Uiso d D 1 . . H
H8B 0.339(5) 0.495(3) 1.2368(18) 0.051 Uiso d D 1 . . H
C1 0.1221(3) -0.2977(3) 0.5342(2) 0.0287(5) Uani d . 1 . . C
C2 0.1972(3) -0.1373(3) 0.5573(2) 0.0265(5) Uani d . 1 . . C
C3 0.2296(3) -0.0411(3) 0.4507(2) 0.0258(5) Uani d . 1 . . C
H3 0.2107 -0.0808 0.3626 0.031 Uiso calc R 1 . . H
C4 0.2898(3) 0.1139(3) 0.4720(2) 0.0249(5) Uani d . 1 . . C
C5 0.3194(3) 0.2170(3) 0.3556(2) 0.0292(5) Uani d . 1 . . C
C6 0.3162(3) 0.1722(3) 0.6056(2) 0.0295(5) Uani d . 1 . . C
C7 0.2848(4) 0.0751(3) 0.7138(2) 0.0370(6) Uani d . 1 . . C
H7 0.3044 0.1138 0.8021 0.044 Uiso calc R 1 . . H
C8 0.2253(4) -0.0766(3) 0.6901(2) 0.0339(6) Uani d . 1 . . C
H8 0.2032 -0.1400 0.7627 0.041 Uiso calc R 1 . . H

loop_
_atom_site_aniso_label
_atom_site_aniso_U_11
_atom_site_aniso_U_22
_atom_site_aniso_U_33
_atom_site_aniso_U_12
_atom_site_aniso_U_13
_atom_site_aniso_U_23
Co 0.0321(3) 0.0258(3) 0.0218(3) -0.00166(18) 0.00285(18) 0.00369(17)
O1 0.0594(13) 0.0296(9) 0.0312(10) -0.0120(9) 0.0071(9) 0.0001(7)
OW1 0.0534(14) 0.0512(13) 0.0632(15) 0.0030(11) 0.0020(11) -0.0235(11)
O2 0.0571(12) 0.0332(10) 0.0327(10) -0.0143(9) 0.0000(8) 0.0107(8)
OW2 0.0396(11) 0.0552(13) 0.0461(12) -0.0059(9) -0.0052(9) 0.0118(10)
O3 0.0600(12) 0.0244(9) 0.0336(10) -0.0112(8) 0.0004(8) 0.0049(7)
O4 0.0497(11) 0.0287(9) 0.0235(9) -0.0044(8) 0.0036(8) 0.0033(7)
O5 0.0631(13) 0.0314(10) 0.0299(9) -0.0161(9) 0.0003(9) -0.0012(7)
O6 0.0516(12) 0.0299(10) 0.0420(11) 0.0020(8) 0.0173(9) 0.0097(8)
O7 0.0448(11) 0.0459(11) 0.0270(9) 0.0009(9) -0.0053(8) 0.0018(8)
O8 0.0467(11) 0.0314(9) 0.0245(8) 0.0010(8) 0.0075(8) 0.0036(7)
C1 0.0290(12) 0.0276(12) 0.0298(13) 0.0000(9) 0.0021(10) 0.0050(10)
C2 0.0272(12) 0.0248(11) 0.0278(12) -0.0010(9) -0.0005(9) 0.0057(9)
C3 0.0277(12) 0.0267(12) 0.0228(11) -0.0006(9) 0.0006(9) 0.0006(9)
C4 0.0248(11) 0.0251(11) 0.0251(12) -0.0014(9) 0.0013(9) 0.0043(9)
C5 0.0311(12) 0.0280(12) 0.0287(13) -0.0002(10) 0.0030(10) 0.0042(10)
C6 0.0309(13) 0.0267(12) 0.0307(13) -0.0031(10) -0.0008(10) 0.0010(10)
C7 0.0504(16) 0.0386(14) 0.0219(12) -0.0093(12) -0.0023(11) 0.0016(10)
C8 0.0406(14) 0.0361(14) 0.0253(12) -0.0065(11) -0.0012(10) 0.0087(10)

loop_
_atom_type_symbol
_atom_type_description
_atom_type_scat_dispersion_real
_atom_type_scat_dispersion_imag
_atom_type_scat_source
C C 0.0033 0.0016 'International Tables Vol C Tables 4.2.6.8 and 6.1.1.4'
H H 0.0000 0.0000 'International Tables Vol C Tables 4.2.6.8 and 6.1.1.4'
O O 0.0106 0.0060 'International Tables Vol C Tables 4.2.6.8 and 6.1.1.4'
Co Co 0.3494 0.9721 'International Tables Vol C Tables 4.2.6.8 and 6.1.1.4'

loop_
_geom_angle_atom_site_label_1
_geom_angle_atom_site_label_2
_geom_angle_atom_site_label_3
_geom_angle_site_symmetry_1
_geom_angle_site_symmetry_3
_geom_angle
_geom_angle_publ_flag
O6 Co O6 . 2_667 180.0 ?
O6 Co O8 . 2_667 90.38(7) y
O6 Co O8 . . 89.62(7) y
O6 Co O7 . . 88.04(8) y
O6 Co O7 2_667 . 91.96(8) y
O8 Co O7 2_667 . 93.09(8) y
O8 Co O7 . . 86.91(8) y
C1 O1 H1 . . 109.5 ?
HW1A OW1 HW1B . . 107(2) ?
HW2A OW2 HW2B . . 110.1(17) ?
C6 O5 H5 . . 109.5 ?
Co O6 H6A . . 121(2) ?
Co O6 H6B . . 123(2) ?
H6A O6 H6B . . 109.0(16) ?
Co O7 H7A . . 118(2) ?
Co O7 H7B . . 114(2) ?
H7A O7 H7B . . 113(3) ?
Co O8 H8A . . 117(2) ?
Co O8 H8B . . 123(2) ?
H8A O8 H8B . . 110.0(16) ?
O2 C1 O1 . . 122.6(2) y
O2 C1 C2 . . 122.5(2) y
O1 C1 C2 . . 114.8(2) y
C3 C2 C8 . . 119.0(2) ?
C3 C2 C1 . . 121.2(2) ?
C8 C2 C1 . . 119.7(2) ?
C2 C3 C4 . . 121.6(2) ?
C2 C3 H3 . . 119.2 ?
C4 C3 H3 . . 119.2 ?
C3 C4 C6 . . 118.4(2) ?
C3 C4 C5 . . 120.8(2) ?
C6 C4 C5 . . 120.8(2) ?
O4 C5 O3 . . 123.1(2) y
O4 C5 C4 . . 119.2(2) y
O3 C5 C4 . . 117.7(2) y
O5 C6 C7 . . 118.1(2) ?
O5 C6 C4 . . 121.7(2) ?
C7 C6 C4 . . 120.2(2) ?
C8 C7 C6 . . 120.2(2) ?
C8 C7 H7 . . 119.9 ?
C6 C7 H7 . . 119.9 ?
C7 C8 C2 . . 120.6(2) ?
C7 C8 H8 . . 119.7 ?
C2 C8 H8 . . 119.7 ?

loop_
_geom_bond_atom_site_label_1
_geom_bond_atom_site_label_2
_geom_bond_site_symmetry_2
_geom_bond_distance
_geom_bond_publ_flag
Co O6 . 2.0386(18) y
Co O8 . 2.0873(17) y
Co O7 . 2.1371(18) y
Co O7 2_667 2.1371(18) ?
O1 C1 . 1.310(3) y
O1 H1 . 0.8200 ?
OW1 HW1A . 0.85(2) ?
OW1 HW1B . 0.85(3) ?
O2 C1 . 1.230(3) y
OW2 HW2A . 0.84(3) ?
OW2 HW2B . 0.835(10) ?
O3 C5 . 1.270(3) y
O4 C5 . 1.263(3) y
O5 C6 . 1.344(3) y
O5 H5 . 0.8200 ?
O6 H6A . 0.84(3) ?
O6 H6B . 0.841(10) ?
O7 H7A . 0.837(10) ?
O7 H7B . 0.81(3) ?
O8 H8A . 0.835(10) ?
O8 H8B . 0.838(10) ?
C1 C2 . 1.472(3) ?
C2 C3 . 1.383(3) ?
C2 C8 . 1.404(3) ?
C3 C4 . 1.392(3) ?
C3 H3 . 0.9300 ?
C4 C6 . 1.404(3) ?
C4 C5 . 1.492(3) ?
C6 C7 . 1.398(4) ?
C7 C8 . 1.367(4) ?
C7 H7 . 0.9300 ?
C8 H8 . 0.9300 ?

loop_
_geom_hbond_atom_site_label_D
_geom_hbond_atom_site_label_H
_geom_hbond_atom_site_label_A
_geom_hbond_site_symmetry_A
_geom_hbond_distance_DH
_geom_hbond_distance_HA
_geom_hbond_distance_DA
_geom_hbond_angle_DHA
O1 H1 O2 2_546 0.82 1.86 2.675(2) 173
O5 H5 O3 . 0.82 1.80 2.527(2) 148
O6 H6A OW1 2_656 0.84(3) 1.82(3) 2.627(3) 161(3)
O6 H6B O4 1_556 0.840(10) 1.860(10) 2.674(2) 164(3)
O7 H7A O5 . 0.840(10) 2.10(2) 2.886(3) 156(3)
O7 H7A O2 1_565 0.840(10) 2.59(3) 3.031(3) 115(3)
O7 H7B OW2 1_566 0.81(3) 2.05(3) 2.847(3) 167(3)
O8 H8A OW1 1_566 0.840(10) 2.25(2) 2.982(3) 147(2)
O8 H8B O3 1_556 0.840(10) 1.920(10) 2.744(2) 169(3)
OW2 HW2A O7 2_556 0.84(3) 2.12(3) 2.952(3) 175(3)
OW2 HW2B O4 2 0.840(10) 2.04(3) 2.865(3) 167(4)
OW1 HW1A O4 . 0.85(2) 1.90(2) 2.754(3) 174(4)
OW1 HW1B OW2 . 0.85(3) 2.07(3) 2.759(3) 138(3)

loop_
_geom_torsion_atom_site_label_1
_geom_torsion_atom_site_label_2
_geom_torsion_atom_site_label_3
_geom_torsion_atom_site_label_4
_geom_torsion
O2 C1 C2 C3 -174.4(2)
O1 C1 C2 C3 4.3(3)
O2 C1 C2 C8 1.4(4)
O1 C1 C2 C8 -179.9(2)
C8 C2 C3 C4 0.2(4)
C1 C2 C3 C4 176.0(2)
C2 C3 C4 C6 -0.5(3)
C2 C3 C4 C5 -178.5(2)
C3 C4 C5 O4 1.8(4)
C6 C4 C5 O4 -176.2(2)
C3 C4 C5 O3 -177.7(2)
C6 C4 C5 O3 4.3(4)
C3 C4 C6 O5 -179.2(2)
C5 C4 C6 O5 -1.2(4)
C3 C4 C6 C7 0.9(4)
C5 C4 C6 C7 178.9(2)
O5 C6 C7 C8 179.0(2)
C4 C6 C7 C8 -1.1(4)
C6 C7 C8 C2 0.8(4)
C3 C2 C8 C7 -0.4(4)
C1 C2 C8 C7 -176.3(2)
